data_7705468
loop_
_publ_author_name
'Shuvaev, Sergey'
'Suturina, Elizaveta A.'
'Rotile, Nicholas J.'
'Astashkin, Andrei'
'Ziegler, Christopher J.'
'Ross, Alana W.'
'Walker, Tia L.'
'Caravan, Peter'
'Taschner, Ian S.'

_publ_section_title
;
 Revisiting dithiadiaza macrocyclic chelators for copper-64 PET imaging.
;
_journal_issue 40
_journal_name_full 'Dalton transactions (Cambridge, England : 2003)'
_journal_page_first 14088
_journal_page_last 14098
_journal_paper_doi 10.1039/d0dt02787a
_journal_volume 49
_journal_year 2020
_chemical_formula_sum 'C18 H34 N2 O4 S2'
_chemical_formula_weight 406.59
_space_group_crystal_system triclinic
_space_group_IT_number 2
_space_group_name_Hall '-P 1'
_space_group_name_H-M_alt 'P -1'
_atom_sites_solution_hydrogens geom
_audit_creation_method SHELXL-2016/6
_audit_update_record
;
2020-05-11 deposited with the CCDC.	2020-09-21 downloaded from the CCDC.
;
_cell_angle_alpha 92.297(5)
_cell_angle_beta 98.372(5)
_cell_angle_gamma 96.965(5)
_cell_formula_units_Z 1
_cell_length_a 5.1763(4)
_cell_length_b 8.0757(6)
_cell_length_c 12.7460(10)
_cell_measurement_reflns_used 3313
_cell_measurement_temperature 100(2)
_cell_measurement_theta_max 27.98
_cell_measurement_theta_min 2.55
_cell_volume 522.34(7)
_computing_cell_refinement 'Bruker SAINT'
_computing_data_collection 'Bruker APEX2'
_computing_data_reduction 'Bruker SAINT'
_computing_molecular_graphics 'Bruker SHELXTL'
_computing_publication_material 'Bruker SHELXTL'
_computing_structure_refinement 'SHELXL-2016/6 (Sheldrick, 2016)'
_computing_structure_solution 'SHELXT 2014/5 (Sheldrick, 2014)'
_diffrn_ambient_temperature 100(2)
_diffrn_measured_fraction_theta_full 0.998
_diffrn_measured_fraction_theta_max 0.994
_diffrn_measurement_device_type 'Bruker APEX-II CCD'
_diffrn_measurement_method '\f and \w scans'
_diffrn_radiation_type MoK\a
_diffrn_radiation_wavelength 0.71073
_diffrn_reflns_av_R_equivalents 0.0662
_diffrn_reflns_av_unetI/netI 0.0692
_diffrn_reflns_Laue_measured_fraction_full 0.998
_diffrn_reflns_Laue_measured_fraction_max 0.994
_diffrn_reflns_limit_h_max 6
_diffrn_reflns_limit_h_min -6
_diffrn_reflns_limit_k_max 9
_diffrn_reflns_limit_k_min -10
_diffrn_reflns_limit_l_max 16
_diffrn_reflns_limit_l_min -16
_diffrn_reflns_number 9470
_diffrn_reflns_point_group_measured_fraction_full 0.998
_diffrn_reflns_point_group_measured_fraction_max 0.994
_diffrn_reflns_theta_full 25.242
_diffrn_reflns_theta_max 28.114
_diffrn_reflns_theta_min 1.618
_exptl_absorpt_coefficient_mu 0.280
_exptl_absorpt_correction_T_max 0.7457
_exptl_absorpt_correction_T_min 0.6651
_exptl_absorpt_correction_type multi-scan
_exptl_absorpt_process_details SADABS
_exptl_crystal_colour colourless
_exptl_crystal_density_diffrn 1.293
_exptl_crystal_density_meas ?
_exptl_crystal_density_method 'not measured'
_exptl_crystal_description plate
_exptl_crystal_F_000 220
_exptl_crystal_size_max 0.344
_exptl_crystal_size_mid 0.202
_exptl_crystal_size_min 0.075
_refine_diff_density_max 0.363
_refine_diff_density_min -0.386
_refine_diff_density_rms 0.085
_refine_ls_extinction_method none
_refine_ls_goodness_of_fit_ref 1.083
_refine_ls_hydrogen_treatment constr
_refine_ls_matrix_type full
_refine_ls_number_parameters 119
_refine_ls_number_reflns 2531
_refine_ls_number_restraints 0
_refine_ls_restrained_S_all 1.083
_refine_ls_R_factor_all 0.0781
_refine_ls_R_factor_gt 0.0490
_refine_ls_shift/su_max 0.000
_refine_ls_shift/su_mean 0.000
_refine_ls_structure_factor_coef Fsqd
_refine_ls_weighting_details 'w=1/[\s^2^(Fo^2^)+(0.0663P)^2^] where P=(Fo^2^+2Fc^2^)/3'
_refine_ls_weighting_scheme calc
_refine_ls_wR_factor_gt 0.1202
_refine_ls_wR_factor_ref 0.1338
_reflns_Friedel_coverage 0.000
_reflns_number_gt 1819
_reflns_number_total 2531
_reflns_threshold_expression 'I > 2\s(I)'
_cod_data_source_file d0dt02787a2.cif
_cod_data_source_block 1
_cod_depositor_comments
;
The following automatic conversions were performed:

data item '_exptl_crystal_density_meas' value 'not measured' was
changed to '?' -- the value is perceived as not measured.

Automatic conversion script
Id: cif_fix_values 7556 2019-12-06 15:28:31Z antanas 

 Adding full bibliography for 7705468--7705470.cif.
;
_cod_database_code 7705468
_shelx_shelxl_version_number 2016/6
_shelx_space_group_comment
; 
The symmetry employed for this shelxl refinement is uniquely defined 
by the following loop, which should always be used as a source of 
symmetry information in preference to the above space-group names. 
They are only intended as comments. 
;

loop_
_space_group_symop_operation_xyz
'x, y, z'
'-x, -y, -z'

loop_
_atom_site_label
_atom_site_type_symbol
_atom_site_fract_x
_atom_site_fract_y
_atom_site_fract_z
_atom_site_U_iso_or_equiv
_atom_site_adp_type
_atom_site_occupancy
_atom_site_site_symmetry_order
_atom_site_calc_flag
_atom_site_refinement_flags_posn
_atom_site_refinement_flags_adp
_atom_site_refinement_flags_occupancy
_atom_site_disorder_assembly
_atom_site_disorder_group
C1 C 0.1422(5) 0.4039(3) 0.35063(17) 0.0184(5) Uani 1 1 d . . . . .
H1A H -0.007427 0.443059 0.305141 0.022 Uiso 1 1 calc R U . . .
H1B H 0.193154 0.483629 0.413370 0.022 Uiso 1 1 calc R U . . .
C2 C 0.3725(5) 0.4071(3) 0.28900(18) 0.0207(5) Uani 1 1 d . . . . .
H2A H 0.331736 0.317176 0.231714 0.025 Uiso 1 1 calc R U . . .
H2B H 0.530143 0.383690 0.337254 0.025 Uiso 1 1 calc R U . . .
C3 C 0.4351(5) 0.5737(3) 0.24016(17) 0.0213(5) Uani 1 1 d . . . . .
H3A H 0.590274 0.568582 0.203561 0.026 Uiso 1 1 calc R U . . .
H3B H 0.284521 0.590451 0.185913 0.026 Uiso 1 1 calc R U . . .
C4 C 0.7252(4) 0.7194(3) 0.39673(17) 0.0187(5) Uani 1 1 d . . . . .
H4A H 0.882151 0.766938 0.366715 0.022 Uiso 1 1 calc R U . . .
H4B H 0.747564 0.603183 0.414337 0.022 Uiso 1 1 calc R U . . .
C5 C 0.7048(5) 0.8217(3) 0.49741(16) 0.0184(5) Uani 1 1 d . . . . .
H5A H 0.533026 0.785999 0.520412 0.022 Uiso 1 1 calc R U . . .
H5B H 0.710699 0.941068 0.481650 0.022 Uiso 1 1 calc R U . . .
C6 C 0.4739(5) 0.8750(3) 0.26706(17) 0.0188(5) Uani 1 1 d . . . . .
H6A H 0.497743 0.965698 0.323540 0.023 Uiso 1 1 calc R U . . .
H6B H 0.293950 0.872060 0.227386 0.023 Uiso 1 1 calc R U . . .
C7 C 0.6694(5) 0.9207(3) 0.19113(17) 0.0185(5) Uani 1 1 d . . . . .
C8 C 0.8135(5) 1.1240(3) 0.07656(18) 0.0251(6) Uani 1 1 d . . . . .
H8A H 0.777538 1.047005 0.012236 0.030 Uiso 1 1 calc R U . . .
H8B H 0.999077 1.123662 0.109196 0.030 Uiso 1 1 calc R U . . .
C9 C 0.7670(6) 1.2966(3) 0.04761(19) 0.0323(7) Uani 1 1 d . . . . .
H9A H 0.582581 1.295805 0.015963 0.048 Uiso 1 1 calc R U . . .
H9B H 0.881749 1.334867 -0.003680 0.048 Uiso 1 1 calc R U . . .
H9C H 0.806234 1.372210 0.111548 0.048 Uiso 1 1 calc R U . . .
N1 N 0.4893(4) 0.7187(2) 0.31739(14) 0.0184(4) Uani 1 1 d . . . . .
O1 O 0.8279(3) 0.8346(2) 0.16574(12) 0.0219(4) Uani 1 1 d . . . . .
O2 O 0.6376(3) 1.0699(2) 0.15173(12) 0.0208(4) Uani 1 1 d . . . . .
S1 S 0.03319(12) 0.20076(8) 0.39521(4) 0.02092(19) Uani 1 1 d . . . . .

loop_
_atom_site_aniso_label
_atom_site_aniso_U_11
_atom_site_aniso_U_22
_atom_site_aniso_U_33
_atom_site_aniso_U_23
_atom_site_aniso_U_13
_atom_site_aniso_U_12
C1 0.0164(12) 0.0201(12) 0.0194(11) 0.0040(9) 0.0013(9) 0.0055(10)
C2 0.0200(13) 0.0189(13) 0.0229(11) 0.0000(10) 0.0042(9) 0.0004(10)
C3 0.0230(13) 0.0221(13) 0.0187(11) 0.0023(9) 0.0044(9) 0.0007(10)
C4 0.0180(12) 0.0208(13) 0.0181(10) 0.0006(9) 0.0032(9) 0.0054(10)
C5 0.0182(12) 0.0191(12) 0.0186(10) 0.0022(9) 0.0028(9) 0.0047(10)
C6 0.0148(12) 0.0208(13) 0.0214(11) 0.0022(9) 0.0034(9) 0.0035(10)
C7 0.0168(12) 0.0204(13) 0.0170(10) 0.0016(9) -0.0011(8) 0.0011(10)
C8 0.0290(14) 0.0272(14) 0.0198(11) 0.0028(10) 0.0077(10) 0.0010(11)
C9 0.0458(18) 0.0289(15) 0.0224(12) 0.0069(11) 0.0074(11) 0.0014(13)
N1 0.0182(10) 0.0190(10) 0.0175(9) 0.0023(8) -0.0004(7) 0.0039(8)
O1 0.0181(9) 0.0224(9) 0.0256(8) 0.0001(7) 0.0040(7) 0.0034(7)
O2 0.0224(9) 0.0218(9) 0.0196(8) 0.0047(7) 0.0058(6) 0.0040(7)
S1 0.0182(3) 0.0229(3) 0.0203(3) 0.0020(2) 0.0004(2) -0.0002(2)

loop_
_atom_type_symbol
_atom_type_description
_atom_type_scat_dispersion_real
_atom_type_scat_dispersion_imag
_atom_type_scat_source
C C 0.0033 0.0016 'International Tables Vol C Tables 4.2.6.8 and 6.1.1.4'
H H 0.0000 0.0000 'International Tables Vol C Tables 4.2.6.8 and 6.1.1.4'
N N 0.0061 0.0033 'International Tables Vol C Tables 4.2.6.8 and 6.1.1.4'
O O 0.0106 0.0060 'International Tables Vol C Tables 4.2.6.8 and 6.1.1.4'
S S 0.1246 0.1234 'International Tables Vol C Tables 4.2.6.8 and 6.1.1.4'

loop_
_geom_angle_atom_site_label_1
_geom_angle_atom_site_label_2
_geom_angle_atom_site_label_3
_geom_angle
_geom_angle_site_symmetry_1
_geom_angle_site_symmetry_3
_geom_angle_publ_flag
C2 C1 S1 114.47(16) . . ?
C2 C1 H1A 108.6 . . ?
S1 C1 H1A 108.6 . . ?
C2 C1 H1B 108.6 . . ?
S1 C1 H1B 108.6 . . ?
H1A C1 H1B 107.6 . . ?
C1 C2 C3 113.0(2) . . ?
C1 C2 H2A 109.0 . . ?
C3 C2 H2A 109.0 . . ?
C1 C2 H2B 109.0 . . ?
C3 C2 H2B 109.0 . . ?
H2A C2 H2B 107.8 . . ?
N1 C3 C2 114.13(18) . . ?
N1 C3 H3A 108.7 . . ?
C2 C3 H3A 108.7 . . ?
N1 C3 H3B 108.7 . . ?
C2 C3 H3B 108.7 . . ?
H3A C3 H3B 107.6 . . ?
N1 C4 C5 111.10(18) . . ?
N1 C4 H4A 109.4 . . ?
C5 C4 H4A 109.4 . . ?
N1 C4 H4B 109.4 . . ?
C5 C4 H4B 109.4 . . ?
H4A C4 H4B 108.0 . . ?
C4 C5 S1 112.50(16) . 2_666 ?
C4 C5 H5A 109.1 . . ?
S1 C5 H5A 109.1 2_666 . ?
C4 C5 H5B 109.1 . . ?
S1 C5 H5B 109.1 2_666 . ?
H5A C5 H5B 107.8 . . ?
N1 C6 C7 116.93(19) . . ?
N1 C6 H6A 108.1 . . ?
C7 C6 H6A 108.1 . . ?
N1 C6 H6B 108.1 . . ?
C7 C6 H6B 108.1 . . ?
H6A C6 H6B 107.3 . . ?
O1 C7 O2 123.3(2) . . ?
O1 C7 C6 125.8(2) . . ?
O2 C7 C6 110.85(19) . . ?
O2 C8 C9 108.1(2) . . ?
O2 C8 H8A 110.1 . . ?
C9 C8 H8A 110.1 . . ?
O2 C8 H8B 110.1 . . ?
C9 C8 H8B 110.1 . . ?
H8A C8 H8B 108.4 . . ?
C8 C9 H9A 109.5 . . ?
C8 C9 H9B 109.5 . . ?
H9A C9 H9B 109.5 . . ?
C8 C9 H9C 109.5 . . ?
H9A C9 H9C 109.5 . . ?
H9B C9 H9C 109.5 . . ?
C6 N1 C4 113.69(18) . . ?
C6 N1 C3 112.41(17) . . ?
C4 N1 C3 114.83(18) . . ?
C7 O2 C8 115.13(19) . . ?
C1 S1 C5 101.64(11) . 2_666 ?

loop_
_geom_bond_atom_site_label_1
_geom_bond_atom_site_label_2
_geom_bond_distance
_geom_bond_site_symmetry_2
_geom_bond_publ_flag
C1 C2 1.518(3) . ?
C1 S1 1.810(2) . ?
C1 H1A 0.9900 . ?
C1 H1B 0.9900 . ?
C2 C3 1.524(3) . ?
C2 H2A 0.9900 . ?
C2 H2B 0.9900 . ?
C3 N1 1.472(3) . ?
C3 H3A 0.9900 . ?
C3 H3B 0.9900 . ?
C4 N1 1.467(3) . ?
C4 C5 1.522(3) . ?
C4 H4A 0.9900 . ?
C4 H4B 0.9900 . ?
C5 S1 1.812(2) 2_666 ?
C5 H5A 0.9900 . ?
C5 H5B 0.9900 . ?
C6 N1 1.444(3) . ?
C6 C7 1.523(3) . ?
C6 H6A 0.9900 . ?
C6 H6B 0.9900 . ?
C7 O1 1.208(3) . ?
C7 O2 1.343(3) . ?
C8 O2 1.459(3) . ?
C8 C9 1.494(4) . ?
C8 H8A 0.9900 . ?
C8 H8B 0.9900 . ?
C9 H9A 0.9800 . ?
C9 H9B 0.9800 . ?
C9 H9C 0.9800 . ?
